data_2223459
loop_
_publ_author_name
'Pi, Min'
'Liu, Xiu-Ling'
'Xu, Ji-Jun'
'Jin, Chuan-Ming'

_publ_section_title
;
 3-Benzyl-1-methylimidazolium picrate
;
_journal_coeditor_code JJ2007
_journal_issue 10
_journal_name_full 'Acta Crystallographica Section E'
_journal_page_first o2386
_journal_paper_doi 10.1107/S1600536809035454
_journal_volume 65
_journal_year 2009
_chemical_formula_iupac 'C11 H13 N2 +, C6 H2 N3 O7 -'
_chemical_formula_moiety 'C11 H13 N2 +, C6 H2 N3 O7 -'
_chemical_formula_sum 'C17 H15 N5 O7'
_chemical_formula_weight 401.34
_chemical_name_systematic
;
3-Benzyl-1-methylimidazolium picrate
;
_space_group_IT_number 2
_symmetry_cell_setting triclinic
_symmetry_space_group_name_Hall '-P 1'
_symmetry_space_group_name_H-M 'P -1'
_atom_sites_solution_hydrogens geom
_atom_sites_solution_primary direct
_atom_sites_solution_secondary difmap
_audit_creation_method SHELXL-97
_cell_angle_alpha 63.6190(10)
_cell_angle_beta 80.1660(10)
_cell_angle_gamma 86.4820(10)
_cell_formula_units_Z 2
_cell_length_a 9.1322(6)
_cell_length_b 10.2060(7)
_cell_length_c 10.8744(7)
_cell_measurement_reflns_used 1924
_cell_measurement_temperature 298(2)
_cell_measurement_theta_max 26.51
_cell_measurement_theta_min 2.23
_cell_volume 894.52(10)
_computing_cell_refinement '<i>SAINT-Plus</i> (Bruker, 2001)'
_computing_data_collection '<i>SMART</i> (Bruker, 2001)'
_computing_data_reduction '<i>SAINT-Plus</i> (Bruker, 2001)'
_computing_molecular_graphics '<i>SHELXTL</i> (Sheldrick, 2008)'
_computing_publication_material '<i>SHELXTL</i> (Sheldrick, 2008)'
_computing_structure_refinement '<i>SHELXL97</i> (Sheldrick, 2008)'
_computing_structure_solution '<i>SHELXS97</i> (Sheldrick, 2008)'
_diffrn_ambient_temperature 298(2)
_diffrn_measured_fraction_theta_full 0.980
_diffrn_measured_fraction_theta_max 0.980
_diffrn_measurement_device_type 'Bruker SMART APEX CCD area-detector'
_diffrn_measurement_method '\f and \w'
_diffrn_radiation_monochromator graphite
_diffrn_radiation_source 'fine-focus sealed tube'
_diffrn_radiation_type MoK\a
_diffrn_radiation_wavelength 0.71073
_diffrn_reflns_av_R_equivalents 0.0455
_diffrn_reflns_av_sigmaI/netI 0.0515
_diffrn_reflns_limit_h_max 11
_diffrn_reflns_limit_h_min -10
_diffrn_reflns_limit_k_max 12
_diffrn_reflns_limit_k_min -12
_diffrn_reflns_limit_l_max 13
_diffrn_reflns_limit_l_min -11
_diffrn_reflns_number 5623
_diffrn_reflns_theta_full 26.00
_diffrn_reflns_theta_max 26.00
_diffrn_reflns_theta_min 2.23
_diffrn_standards_decay_% 0
_diffrn_standards_number 0
_exptl_absorpt_coefficient_mu 0.119
_exptl_absorpt_correction_T_max 0.9882
_exptl_absorpt_correction_T_min 0.9864
_exptl_absorpt_correction_type multi-scan
_exptl_absorpt_process_details '(<i>SADABS</i>; Sheldrick, 1996)'
_exptl_crystal_colour yellow
_exptl_crystal_density_diffrn 1.490
_exptl_crystal_density_method 'not measured'
_exptl_crystal_description block
_exptl_crystal_F_000 416
_exptl_crystal_size_max 0.20
_exptl_crystal_size_mid 0.10
_exptl_crystal_size_min 0.10
_refine_diff_density_max 0.353
_refine_diff_density_min -0.241
_refine_ls_extinction_method none
_refine_ls_goodness_of_fit_ref 1.040
_refine_ls_hydrogen_treatment constr
_refine_ls_matrix_type full
_refine_ls_number_parameters 320
_refine_ls_number_reflns 3447
_refine_ls_number_restraints 15
_refine_ls_restrained_S_all 1.042
_refine_ls_R_factor_all 0.0737
_refine_ls_R_factor_gt 0.0557
_refine_ls_shift/su_max 0.000
_refine_ls_shift/su_mean 0.000
_refine_ls_structure_factor_coef Fsqd
_refine_ls_weighting_details 'calc w=1/[\s^2^(Fo^2^)+(0.0707P)^2^] where P=(Fo^2^+2Fc^2^)/3'
_refine_ls_weighting_scheme calc
_refine_ls_wR_factor_gt 0.1334
_refine_ls_wR_factor_ref 0.1439
_reflns_number_gt 2610
_reflns_number_total 3447
_reflns_threshold_expression I>2\s(I)
_cod_data_source_file jj2007.cif
_cod_data_source_block I
_cod_depositor_comments
;
The following automatic conversions were performed:
'_symmetry_cell_setting' value 'Triclinic' changed to 'triclinic'
according to '/home/saulius/struct/CIF-dictionaries/cif_core.dic'
dictionary named 'cif_core.dic' version 2.4.1 from 2010-06-29.

Automatic conversion script
Id: cif_fix_enum 1527 2010-12-29 10:47:43Z saulius 

The following automatic conversions were performed:

'_symmetry_cell_setting' value 'Triclinic' changed to 'triclinic'
according to /home/saulius/struct/CIF-dictionaries/cif_core.dic
dictionary named 'cif_core.dic' version 2.4.1 from 2010-06-29.

Automatic conversion script
Id: cif_fix_values 1715 2011-07-08 13:25:40Z adriana 
;
_cod_database_code 2223459
_cod_database_fobs_code 2223459

loop_
_symmetry_equiv_pos_as_xyz
'x, y, z'
'-x, -y, -z'

loop_
_atom_site_type_symbol
_atom_site_label
_atom_site_fract_x
_atom_site_fract_y
_atom_site_fract_z
_atom_site_U_iso_or_equiv
_atom_site_adp_type
_atom_site_calc_flag
_atom_site_refinement_flags
_atom_site_occupancy
_atom_site_disorder_assembly
_atom_site_disorder_group
C C1 0.6669(2) 0.9523(2) 0.3757(2) 0.0412(5) Uani d . 1 . .
C C2 0.5960(2) 0.8381(2) 0.50638(19) 0.0391(5) Uani d . 1 A .
C C3 0.4985(2) 0.7359(2) 0.5166(2) 0.0417(5) Uani d . 1 . .
H H3 0.4582 0.6639 0.6035 0.050 Uiso calc R 1 . .
C C4 0.4602(2) 0.7397(2) 0.3977(2) 0.0421(5) Uani d . 1 B .
C C5 0.5191(2) 0.8461(2) 0.2678(2) 0.0435(5) Uani d . 1 . .
H H5 0.4912 0.8496 0.1881 0.052 Uiso calc R 1 . .
C C6 0.6182(2) 0.9453(2) 0.25820(19) 0.0409(5) Uani d . 1 C .
C C7 0.9029(2) 0.4665(2) 0.16740(19) 0.0448(5) Uani d . 1 . .
C C8 0.7605(3) 0.4513(3) 0.1476(2) 0.0602(6) Uani d . 1 . .
H H8 0.7217 0.3584 0.1754 0.072 Uiso calc R 1 . .
C C9 0.6758(3) 0.5720(4) 0.0873(3) 0.0767(8) Uani d . 1 . .
H H9 0.5803 0.5606 0.0741 0.092 Uiso calc R 1 . .
C C10 0.7316(3) 0.7092(3) 0.0466(2) 0.0736(8) Uani d . 1 . .
H H10 0.6740 0.7908 0.0058 0.088 Uiso calc R 1 . .
C C11 0.8721(3) 0.7263(3) 0.0659(2) 0.0670(7) Uani d . 1 . .
H H11 0.9097 0.8194 0.0390 0.080 Uiso calc R 1 . .
C C12 0.9572(3) 0.6063(2) 0.1247(2) 0.0525(6) Uani d . 1 . .
H H12 1.0532 0.6188 0.1362 0.063 Uiso calc R 1 . .
C C13 0.9942(3) 0.3344(2) 0.2325(2) 0.0516(6) Uani d . 1 . .
H H13A 0.9526 0.2525 0.2267 0.062 Uiso calc R 1 . .
H H13B 1.0944 0.3526 0.1807 0.062 Uiso calc R 1 . .
C C14 1.0841(2) 0.3658(2) 0.4261(2) 0.0495(5) Uani d . 1 . .
H H14 1.1477 0.4457 0.3713 0.059 Uiso calc R 1 . .
C C15 1.0570(2) 0.2983(2) 0.5651(2) 0.0492(5) Uani d . 1 . .
H H15 1.0988 0.3221 0.6249 0.059 Uiso calc R 1 . .
C C16 0.9239(2) 0.1884(2) 0.4886(2) 0.0428(5) Uani d . 1 . .
H H16 0.8581 0.1243 0.4855 0.051 Uiso calc R 1 . .
C C17 0.9006(3) 0.0830(3) 0.7460(2) 0.0630(7) Uani d . 1 . .
H H17A 0.8231 0.0235 0.7460 0.094 Uiso calc R 1 . .
H H17B 0.8617 0.1349 0.7993 0.094 Uiso calc R 1 . .
H H17C 0.9802 0.0218 0.7866 0.094 Uiso calc R 1 . .
N N1 0.6315(2) 0.8244(2) 0.63649(18) 0.0492(5) Uani d D 1 . .
N N2 0.3603(2) 0.6289(2) 0.4097(2) 0.0525(5) Uani d D 1 . .
N N3 0.6791(2) 1.0516(2) 0.11900(19) 0.0537(5) Uani d D 1 . .
N N4 1.00040(18) 0.29513(17) 0.37987(16) 0.0416(4) Uani d . 1 . .
N N5 0.95646(18) 0.18786(18) 0.60292(16) 0.0436(4) Uani d . 1 . .
O O1 0.75553(19) 1.04635(18) 0.36201(16) 0.0646(5) Uani d . 1 . .
O O2 0.6926(10) 0.9248(11) 0.6410(15) 0.064(2) Uani d PD 0.54 A 1
O O3 0.6079(6) 0.7030(6) 0.7381(6) 0.0693(15) Uani d PD 0.54 A 1
O O4 0.3127(14) 0.5302(14) 0.5267(10) 0.091(4) Uani d PD 0.54 B 1
O O5 0.3362(16) 0.6282(15) 0.3029(9) 0.093(4) Uani d PD 0.54 B 1
O O6 0.5945(15) 1.1147(16) 0.0366(15) 0.104(4) Uani d PD 0.58 C 1
O O7 0.8115(7) 1.0704(12) 0.0890(11) 0.075(2) Uani d PD 0.58 C 1
O O2' 0.5492(7) 0.7504(8) 0.7465(7) 0.0700(18) Uani d PD 0.46 A 2
O O3' 0.7363(11) 0.8962(12) 0.6320(17) 0.060(2) Uani d PD 0.46 A 2
O O5' 0.3250(14) 0.6386(14) 0.3006(8) 0.061(3) Uani d PD 0.46 B 2
O O4' 0.3061(11) 0.5414(13) 0.5233(7) 0.047(2) Uani d PD 0.46 B 2
O O6' 0.616(2) 1.073(2) 0.027(2) 0.094(5) Uani d PD 0.42 C 2
O O7' 0.7953(14) 1.1148(18) 0.0970(19) 0.114(6) Uani d PD 0.42 C 2

loop_
_atom_site_aniso_label
_atom_site_aniso_U_11
_atom_site_aniso_U_22
_atom_site_aniso_U_33
_atom_site_aniso_U_12
_atom_site_aniso_U_13
_atom_site_aniso_U_23
C1 0.0384(10) 0.0434(11) 0.0450(11) -0.0048(9) -0.0101(9) -0.0205(9)
C2 0.0363(10) 0.0451(11) 0.0391(11) 0.0023(9) -0.0108(8) -0.0197(9)
C3 0.0372(11) 0.0410(11) 0.0427(11) -0.0032(9) -0.0058(9) -0.0143(9)
C4 0.0377(10) 0.0424(11) 0.0492(12) -0.0051(9) -0.0082(9) -0.0218(10)
C5 0.0415(11) 0.0514(12) 0.0448(11) -0.0017(9) -0.0117(9) -0.0257(10)
C6 0.0392(11) 0.0431(11) 0.0383(10) -0.0037(9) -0.0064(8) -0.0155(9)
C7 0.0523(12) 0.0520(12) 0.0282(10) -0.0094(10) 0.0025(9) -0.0177(9)
C8 0.0590(15) 0.0666(16) 0.0465(13) -0.0155(13) -0.0010(11) -0.0180(12)
C9 0.0572(16) 0.106(2) 0.0563(16) 0.0023(16) -0.0112(13) -0.0260(16)
C10 0.085(2) 0.0757(19) 0.0474(14) 0.0179(16) -0.0074(14) -0.0192(13)
C11 0.097(2) 0.0537(15) 0.0442(13) -0.0012(14) -0.0074(13) -0.0168(11)
C12 0.0646(14) 0.0521(14) 0.0380(11) -0.0117(11) -0.0067(10) -0.0164(10)
C13 0.0612(14) 0.0543(13) 0.0407(11) -0.0084(11) 0.0008(10) -0.0242(10)
C14 0.0472(12) 0.0419(12) 0.0629(14) -0.0066(10) -0.0119(10) -0.0242(11)
C15 0.0530(13) 0.0469(12) 0.0599(14) 0.0027(10) -0.0239(11) -0.0293(11)
C16 0.0446(11) 0.0424(11) 0.0447(11) -0.0041(9) -0.0116(9) -0.0199(9)
C17 0.0752(16) 0.0644(15) 0.0433(13) -0.0063(13) -0.0174(11) -0.0147(11)
N1 0.0475(11) 0.0565(12) 0.0424(10) -0.0041(9) -0.0111(8) -0.0188(9)
N2 0.0482(11) 0.0498(12) 0.0635(13) -0.0084(9) -0.0101(11) -0.0272(11)
N3 0.0581(13) 0.0584(12) 0.0426(11) -0.0144(10) -0.0124(10) -0.0170(9)
N4 0.0448(9) 0.0405(9) 0.0417(9) -0.0045(8) -0.0063(7) -0.0196(8)
N5 0.0471(10) 0.0443(10) 0.0427(10) 0.0013(8) -0.0156(8) -0.0191(8)
O1 0.0735(11) 0.0697(11) 0.0521(9) -0.0361(9) -0.0076(8) -0.0242(8)
O2 0.083(5) 0.064(4) 0.055(3) -0.012(4) -0.016(4) -0.032(3)
O3 0.081(4) 0.077(4) 0.039(2) -0.019(3) -0.011(3) -0.013(2)
O4 0.099(7) 0.054(5) 0.108(7) -0.019(5) -0.016(5) -0.023(5)
O5 0.119(8) 0.103(7) 0.089(8) -0.022(5) -0.024(5) -0.066(6)
O6 0.086(4) 0.118(8) 0.062(5) 0.003(5) -0.028(3) 0.005(4)
O7 0.044(2) 0.096(5) 0.056(3) -0.021(2) 0.0098(19) -0.011(3)
O2' 0.068(4) 0.094(5) 0.040(2) -0.026(3) 0.000(3) -0.022(3)
O3' 0.064(5) 0.067(5) 0.058(4) -0.014(4) -0.021(4) -0.031(3)
O5' 0.063(5) 0.059(5) 0.058(6) -0.037(4) -0.017(4) -0.014(4)
O4' 0.048(4) 0.053(5) 0.039(4) -0.031(4) 0.005(3) -0.018(4)
O6' 0.127(11) 0.104(9) 0.047(4) -0.047(7) -0.034(6) -0.017(5)
O7' 0.126(9) 0.122(11) 0.080(5) -0.060(8) -0.017(6) -0.026(6)

loop_
_atom_type_symbol
_atom_type_description
_atom_type_scat_dispersion_real
_atom_type_scat_dispersion_imag
_atom_type_scat_source
C C 0.0033 0.0016 'International Tables Vol C Tables 4.2.6.8 and 6.1.1.4'
H H 0.0000 0.0000 'International Tables Vol C Tables 4.2.6.8 and 6.1.1.4'
N N 0.0061 0.0033 'International Tables Vol C Tables 4.2.6.8 and 6.1.1.4'
O O 0.0106 0.0060 'International Tables Vol C Tables 4.2.6.8 and 6.1.1.4'

loop_
_geom_angle_atom_site_label_1
_geom_angle_atom_site_label_2
_geom_angle_atom_site_label_3
_geom_angle_site_symmetry_1
_geom_angle_site_symmetry_3
_geom_angle
_geom_angle_publ_flag
O1 C1 C2 . . 126.06(18) ?
O1 C1 C6 . . 122.83(18) ?
C2 C1 C6 . . 111.10(16) ?
C3 C2 N1 . . 116.05(17) ?
C3 C2 C1 . . 124.07(18) ?
N1 C2 C1 . . 119.85(17) ?
C2 C3 C4 . . 119.81(18) ?
C2 C3 H3 . . 120.1 ?
C4 C3 H3 . . 120.1 ?
C3 C4 C5 . . 120.79(18) ?
C3 C4 N2 . . 119.28(18) ?
C5 C4 N2 . . 119.92(19) ?
C6 C5 C4 . . 119.12(19) ?
C6 C5 H5 . . 120.4 ?
C4 C5 H5 . . 120.4 ?
C5 C6 N3 . . 116.53(18) ?
C5 C6 C1 . . 125.09(18) ?
N3 C6 C1 . . 118.38(17) ?
C8 C7 C12 . . 118.2(2) ?
C8 C7 C13 . . 120.1(2) ?
C12 C7 C13 . . 121.7(2) ?
C9 C8 C7 . . 120.6(2) ?
C9 C8 H8 . . 119.7 ?
C7 C8 H8 . . 119.7 ?
C10 C9 C8 . . 120.2(3) ?
C10 C9 H9 . . 119.9 ?
C8 C9 H9 . . 119.9 ?
C11 C10 C9 . . 120.1(3) ?
C11 C10 H10 . . 120.0 ?
C9 C10 H10 . . 120.0 ?
C12 C11 C10 . . 119.9(2) ?
C12 C11 H11 . . 120.0 ?
C10 C11 H11 . . 120.0 ?
C11 C12 C7 . . 121.1(2) ?
C11 C12 H12 . . 119.5 ?
C7 C12 H12 . . 119.5 ?
N4 C13 C7 . . 112.48(16) ?
N4 C13 H13A . . 109.1 ?
C7 C13 H13A . . 109.1 ?
N4 C13 H13B . . 109.1 ?
C7 C13 H13B . . 109.1 ?
H13A C13 H13B . . 107.8 ?
C15 C14 N4 . . 107.00(18) ?
C15 C14 H14 . . 126.5 ?
N4 C14 H14 . . 126.5 ?
C14 C15 N5 . . 107.38(18) ?
C14 C15 H15 . . 126.3 ?
N5 C15 H15 . . 126.3 ?
N4 C16 N5 . . 108.52(17) ?
N4 C16 H16 . . 125.7 ?
N5 C16 H16 . . 125.7 ?
N5 C17 H17A . . 109.5 ?
N5 C17 H17B . . 109.5 ?
H17A C17 H17B . . 109.5 ?
N5 C17 H17C . . 109.5 ?
H17A C17 H17C . . 109.5 ?
H17B C17 H17C . . 109.5 ?
O2 N1 O2' . . 112.3(8) ?
O3' N1 O2' . . 122.1(8) ?
O2 N1 O3 . . 122.5(7) ?
O3' N1 O3 . . 116.7(8) ?
O2 N1 C2 . . 120.6(7) ?
O3' N1 C2 . . 118.2(8) ?
O2' N1 C2 . . 119.5(4) ?
O3 N1 C2 . . 116.6(3) ?
O4' N2 O5 . . 123.1(7) ?
O4' N2 O5' . . 123.6(5) ?
O5 N2 O4 . . 122.0(7) ?
O5' N2 O4 . . 123.2(7) ?
O4' N2 C4 . . 118.7(4) ?
O5 N2 C4 . . 118.2(5) ?
O5' N2 C4 . . 117.4(4) ?
O4 N2 C4 . . 119.5(6) ?
O6' N3 O7 . . 115.7(13) ?
O6' N3 O7' . . 120.1(12) ?
O7 N3 O6 . . 122.8(9) ?
O7' N3 O6 . . 115.6(13) ?
O6' N3 C6 . . 119.1(10) ?
O7 N3 C6 . . 118.5(5) ?
O7' N3 C6 . . 120.8(9) ?
O6 N3 C6 . . 118.6(8) ?
C16 N4 C14 . . 108.63(17) ?
C16 N4 C13 . . 125.71(16) ?
C14 N4 C13 . . 125.65(17) ?
C16 N5 C15 . . 108.46(17) ?
C16 N5 C17 . . 126.17(18) ?
C15 N5 C17 . . 125.31(18) ?

loop_
_geom_bond_atom_site_label_1
_geom_bond_atom_site_label_2
_geom_bond_site_symmetry_2
_geom_bond_distance
_geom_bond_publ_flag
C1 O1 . 1.235(2) ?
C1 C2 . 1.451(3) ?
C1 C6 . 1.454(3) ?
C2 C3 . 1.368(3) ?
C2 N1 . 1.450(2) ?
C3 C4 . 1.379(3) ?
C3 H3 . 0.9300 ?
C4 C5 . 1.383(3) ?
C4 N2 . 1.443(3) ?
C5 C6 . 1.357(3) ?
C5 H5 . 0.9300 ?
C6 N3 . 1.451(3) ?
C7 C8 . 1.383(3) ?
C7 C12 . 1.385(3) ?
C7 C13 . 1.493(3) ?
C8 C9 . 1.373(4) ?
C8 H8 . 0.9300 ?
C9 C10 . 1.369(4) ?
C9 H9 . 0.9300 ?
C10 C11 . 1.368(4) ?
C10 H10 . 0.9300 ?
C11 C12 . 1.367(3) ?
C11 H11 . 0.9300 ?
C12 H12 . 0.9300 ?
C13 N4 . 1.480(3) ?
C13 H13A . 0.9700 ?
C13 H13B . 0.9700 ?
C14 C15 . 1.336(3) ?
C14 N4 . 1.371(3) ?
C14 H14 . 0.9300 ?
C15 N5 . 1.367(3) ?
C15 H15 . 0.9300 ?
C16 N4 . 1.319(2) ?
C16 N5 . 1.325(2) ?
C16 H16 . 0.9300 ?
C17 N5 . 1.464(3) ?
C17 H17A . 0.9600 ?
C17 H17B . 0.9600 ?
C17 H17C . 0.9600 ?
N1 O2 . 1.220(9) ?
N1 O3' . 1.222(10) ?
N1 O2' . 1.235(7) ?
N1 O3 . 1.240(6) ?
N2 O4' . 1.197(7) ?
N2 O5 . 1.222(9) ?
N2 O5' . 1.243(9) ?
N2 O4 . 1.245(9) ?
N3 O6' . 1.168(11) ?
N3 O7 . 1.201(7) ?
N3 O7' . 1.208(11) ?
N3 O6 . 1.215(10) ?

loop_
_geom_hbond_atom_site_label_D
_geom_hbond_atom_site_label_H
_geom_hbond_atom_site_label_A
_geom_hbond_site_symmetry_A
_geom_hbond_distance_DH
_geom_hbond_distance_HA
_geom_hbond_distance_DA
_geom_hbond_angle_DHA
C17 H17C O7 2_766 0.96 2.42 3.346(10) 161.5
C14 H14 O5 1_655 0.93 2.39 3.283(11) 161.0
C17 H17A O2 1_545 0.96 2.32 3.205(11) 153.4
C16 H16 O2 1_545 0.93 2.39 3.159(9) 139.5
C16 H16 O1 1_545 0.93 2.19 3.021(2) 148.8
C13 H13A O1 1_545 0.97 2.58 3.382(3) 140.4
C17 H17C O7 2_766 0.96 2.42 3.346(10) 161.5

loop_
_geom_torsion_atom_site_label_1
_geom_torsion_atom_site_label_2
_geom_torsion_atom_site_label_3
_geom_torsion_atom_site_label_4
_geom_torsion_site_symmetry_1
_geom_torsion_site_symmetry_2
_geom_torsion_site_symmetry_3
_geom_torsion_site_symmetry_4
_geom_torsion
_geom_torsion_publ_flag
O1 C1 C2 C3 . . . . -179.9(2) ?
C6 C1 C2 C3 . . . . 1.3(3) ?
O1 C1 C2 N1 . . . . -2.2(3) ?
C6 C1 C2 N1 . . . . 178.93(17) ?
N1 C2 C3 C4 . . . . -179.13(17) ?
C1 C2 C3 C4 . . . . -1.4(3) ?
C2 C3 C4 C5 . . . . 0.0(3) ?
C2 C3 C4 N2 . . . . 178.38(18) ?
C3 C4 C5 C6 . . . . 1.5(3) ?
N2 C4 C5 C6 . . . . -176.96(18) ?
C4 C5 C6 N3 . . . . 178.34(19) ?
C4 C5 C6 C1 . . . . -1.5(3) ?
O1 C1 C6 C5 . . . . -178.7(2) ?
C2 C1 C6 C5 . . . . 0.2(3) ?
O1 C1 C6 N3 . . . . 1.4(3) ?
C2 C1 C6 N3 . . . . -179.67(17) ?
C12 C7 C8 C9 . . . . -0.1(3) ?
C13 C7 C8 C9 . . . . -179.7(2) ?
C7 C8 C9 C10 . . . . -0.3(4) ?
C8 C9 C10 C11 . . . . 0.0(4) ?
C9 C10 C11 C12 . . . . 0.6(4) ?
C10 C11 C12 C7 . . . . -1.0(3) ?
C8 C7 C12 C11 . . . . 0.7(3) ?
C13 C7 C12 C11 . . . . -179.68(19) ?
C8 C7 C13 N4 . . . . -102.8(2) ?
C12 C7 C13 N4 . . . . 77.6(2) ?
N4 C14 C15 N5 . . . . -0.4(2) ?
C3 C2 N1 O2 . . . . -165.4(5) ?
C1 C2 N1 O2 . . . . 16.8(5) ?
C3 C2 N1 O3' . . . . 167.5(6) ?
C1 C2 N1 O3' . . . . -10.3(6) ?
C3 C2 N1 O2' . . . . -18.1(4) ?
C1 C2 N1 O2' . . . . 164.1(4) ?
C3 C2 N1 O3 . . . . 20.3(4) ?
C1 C2 N1 O3 . . . . -157.5(3) ?
C3 C4 N2 O4' . . . . 4.4(8) ?
C5 C4 N2 O4' . . . . -177.1(7) ?
C3 C4 N2 O5 . . . . -174.9(10) ?
C5 C4 N2 O5 . . . . 3.6(10) ?
C3 C4 N2 O5' . . . . 177.9(9) ?
C5 C4 N2 O5' . . . . -3.6(9) ?
C3 C4 N2 O4 . . . . -1.4(8) ?
C5 C4 N2 O4 . . . . 177.0(8) ?
C5 C6 N3 O6' . . . . 19.6(10) ?
C1 C6 N3 O6' . . . . -160.5(10) ?
C5 C6 N3 O7 . . . . -130.6(6) ?
C1 C6 N3 O7 . . . . 49.3(7) ?
C5 C6 N3 O7' . . . . -158.5(9) ?
C1 C6 N3 O7' . . . . 21.4(9) ?
C5 C6 N3 O6 . . . . 47.4(7) ?
C1 C6 N3 O6 . . . . -132.7(7) ?
N5 C16 N4 C14 . . . . -0.4(2) ?
N5 C16 N4 C13 . . . . -178.99(17) ?
C15 C14 N4 C16 . . . . 0.5(2) ?
C15 C14 N4 C13 . . . . 179.14(19) ?
C7 C13 N4 C16 . . . . 102.4(2) ?
C7 C13 N4 C14 . . . . -76.0(2) ?
N4 C16 N5 C15 . . . . 0.1(2) ?
N4 C16 N5 C17 . . . . -177.20(19) ?
C14 C15 N5 C16 . . . . 0.2(2) ?
C14 C15 N5 C17 . . . . 177.5(2) ?
